data_4515748
loop_
_publ_author_name
'Tinnermann, Hendrik'
'Nicholls, Leo D. M.'
'Johannsen, Tim'
'Wille, Christian'
'Golz, Christopher'
'Goddard, Richard'
'Alcarazo, Manuel'

_publ_section_title
;
 N-Arylpyridiniophosphines: Synthesis, Structure, and Applications in
 Au(I) Catalysis
;
_journal_issue 11
_journal_name_full 'ACS Catalysis'
_journal_page_first 10457
_journal_paper_doi 10.1021/acscatal.8b03271
_journal_volume 8
_journal_year 2018
_chemical_compound_source 'dichloromethane, pentane'
_chemical_formula_moiety 'C26 H37 Au Cl N P, F6 Sb'
_chemical_formula_sum 'C26 H37 Au Cl F6 N P Sb'
_chemical_formula_weight 862.70
_chemical_name_systematic
;
  N-(2,4,6-trimethyl-phenyl)-2-dicyclohexylphosphinylchlorogold(i)-
 pyridinium hexafluoroantimonate
;
_space_group_crystal_system triclinic
_space_group_IT_number 2
_space_group_name_Hall '-P 1'
_space_group_name_H-M_alt 'P -1'
_atom_sites_solution_hydrogens geom
_atom_sites_solution_primary dual
_atom_sites_solution_secondary difmap
_audit_block_code TIH-TB-689-01_9727_150_K
_audit_creation_date 2018-08-14
_audit_creation_method SHELXL-2018/1
_cell_angle_alpha 82.428(8)
_cell_angle_beta 84.084(5)
_cell_angle_gamma 87.346(9)
_cell_formula_units_Z 4
_cell_length_a 10.6409(9)
_cell_length_b 16.737(2)
_cell_length_c 17.0626(14)
_cell_measurement_reflns_used 89097
_cell_measurement_temperature 150(2)
_cell_measurement_theta_max 33.0999
_cell_measurement_theta_min 2.6253
_cell_volume 2994.6(5)
_computing_cell_refinement 'REVALCCD V. 1.6, 2008'
_computing_data_collection 'DATCOL (Bruker AXS, 2006)'
_computing_data_reduction 'REVALCCD V. 1.6, 2008'
_computing_molecular_graphics 'DIAMOND (Crystal Impact GbR, 1997-2013)'
_computing_structure_refinement 'SHELXL (Sheldrick, 2015)'
_computing_structure_solution 'SHELXT (Sheldrick, 2015)'
_diffrn_ambient_temperature 150(2)
_diffrn_detector_area_resol_mean 18.02
_diffrn_measured_fraction_theta_full 0.998
_diffrn_measured_fraction_theta_max 0.995
_diffrn_measurement_device_type 'Bruker AXS Enraf-Nonius KappaCCD'
_diffrn_measurement_method 'CCD \f- and \w-scans'
_diffrn_radiation_monochromator 'Incoatec Helios focusing multilayer optics'
_diffrn_radiation_source '0.2 x 2mm^2^ focus rotating anode'
_diffrn_radiation_type MoK\a
_diffrn_radiation_wavelength 0.71073
_diffrn_reflns_av_R_equivalents 0.0760
_diffrn_reflns_av_unetI/netI 0.0686
_diffrn_reflns_Laue_measured_fraction_full 0.998
_diffrn_reflns_Laue_measured_fraction_max 0.995
_diffrn_reflns_limit_h_max 16
_diffrn_reflns_limit_h_min -16
_diffrn_reflns_limit_k_max 25
_diffrn_reflns_limit_k_min -25
_diffrn_reflns_limit_l_max 26
_diffrn_reflns_limit_l_min -26
_diffrn_reflns_number 80573
_diffrn_reflns_point_group_measured_fraction_full 0.998
_diffrn_reflns_point_group_measured_fraction_max 0.995
_diffrn_reflns_theta_full 25.242
_diffrn_reflns_theta_max 33.149
_diffrn_reflns_theta_min 2.942
_exptl_absorpt_coefficient_mu 5.992
_exptl_absorpt_correction_T_max 0.7155
_exptl_absorpt_correction_T_min 0.3886
_exptl_absorpt_correction_type multi-scan
_exptl_absorpt_process_details 'SADABS (Bruker AXS, 2012)'
_exptl_crystal_colour colourless
_exptl_crystal_density_diffrn 1.914
_exptl_crystal_description needle
_exptl_crystal_F_000 1664
_exptl_crystal_size_max 0.10
_exptl_crystal_size_mid 0.02
_exptl_crystal_size_min 0.02
_refine_diff_density_max 3.876
_refine_diff_density_min -5.354
_refine_diff_density_rms 0.271
_refine_ls_extinction_method none
_refine_ls_goodness_of_fit_ref 1.049
_refine_ls_hydrogen_treatment constr
_refine_ls_matrix_type full
_refine_ls_number_parameters 661
_refine_ls_number_reflns 22772
_refine_ls_number_restraints 0
_refine_ls_restrained_S_all 1.049
_refine_ls_R_factor_all 0.0899
_refine_ls_R_factor_gt 0.0587
_refine_ls_shift/su_max 0.003
_refine_ls_shift/su_mean 0.000
_refine_ls_structure_factor_coef Fsqd
_refine_ls_weighting_details 'w=1/[\s^2^(Fo^2^)+(0.0771P)^2^+7.7497P] where P=(Fo^2^+2Fc^2^)/3'
_refine_ls_weighting_scheme calc
_refine_ls_wR_factor_gt 0.1377
_refine_ls_wR_factor_ref 0.1562
_reflns_Friedel_coverage 0.000
_reflns_number_gt 16411
_reflns_number_total 22772
_reflns_threshold_expression 'I > 2\s(I)'
_cod_data_source_file cs8b03271_si_008.cif
_cod_data_source_block 13
_cod_original_cell_volume 2994.5(5)
_cod_database_code 4515748
_shelx_shelxl_version_number 2018/1
_shelx_space_group_comment
;
The symmetry employed for this shelxl refinement is uniquely defined
by the following loop, which should always be used as a source of
symmetry information in preference to the above space-group names.
They are only intended as comments.
;
_shelx_estimated_absorpt_t_min 0.586
_shelx_estimated_absorpt_t_max 0.890
_exptl_absorpt_special_details ' Additional spherical absorption correction with mu*r =  0.23 '

loop_
_space_group_symop_operation_xyz
'x, y, z'
'-x, -y, -z'

loop_
_atom_site_label
_atom_site_type_symbol
_atom_site_fract_x
_atom_site_fract_y
_atom_site_fract_z
_atom_site_U_iso_or_equiv
_atom_site_adp_type
_atom_site_occupancy
_atom_site_site_symmetry_order
_atom_site_calc_flag
_atom_site_refinement_flags_posn
_atom_site_refinement_flags_adp
_atom_site_refinement_flags_occupancy
_atom_site_disorder_assembly
_atom_site_disorder_group
C1 C 0.7763(5) 0.5167(3) 0.7030(3) 0.0234(10) Uani 1 1 d . . . . .
C2 C 0.8401(6) 0.5592(4) 0.6364(4) 0.0299(11) Uani 1 1 d . . . . .
H2 H 0.929414 0.562168 0.633369 0.036 Uiso 1 1 calc R U . . .
C3 C 0.7760(6) 0.5975(4) 0.5738(4) 0.0354(13) Uani 1 1 d . . . . .
H3 H 0.820846 0.627392 0.529289 0.042 Uiso 1 1 calc R U . . .
C4 C 0.6479(6) 0.5915(4) 0.5774(4) 0.0366(14) Uani 1 1 d . . . . .
H4 H 0.602903 0.614800 0.534226 0.044 Uiso 1 1 calc R U . . .
C5 C 0.5854(6) 0.5513(4) 0.6441(4) 0.0366(14) Uani 1 1 d . . . . .
H5 H 0.496061 0.548344 0.647204 0.044 Uiso 1 1 calc R U . . .
C6 C 0.5652(5) 0.4854(4) 0.7776(3) 0.0258(10) Uani 1 1 d . . . . .
C7 C 0.5271(5) 0.4054(4) 0.7875(4) 0.0311(12) Uani 1 1 d . . . . .
C8 C 0.4442(5) 0.3809(4) 0.8549(4) 0.0319(12) Uani 1 1 d . . . . .
H8 H 0.416098 0.327158 0.863457 0.038 Uiso 1 1 calc R U . . .
C9 C 0.4026(5) 0.4330(4) 0.9089(4) 0.0319(12) Uani 1 1 d . . . . .
C10 C 0.4385(5) 0.5124(4) 0.8947(4) 0.0316(12) Uani 1 1 d . . . . .
H10 H 0.408545 0.548183 0.931874 0.038 Uiso 1 1 calc R U . . .
C11 C 0.5176(5) 0.5418(4) 0.8273(4) 0.0283(11) Uani 1 1 d . . . . .
C12 C 0.5699(7) 0.3464(5) 0.7307(5) 0.0434(17) Uani 1 1 d . . . . .
H12A H 0.657365 0.328325 0.737996 0.065 Uiso 1 1 calc R U . . .
H12B H 0.565173 0.372329 0.676120 0.065 Uiso 1 1 calc R U . . .
H12C H 0.515256 0.299857 0.740922 0.065 Uiso 1 1 calc R U . . .
C13 C 0.3169(7) 0.4034(5) 0.9815(4) 0.0458(18) Uani 1 1 d . . . . .
H13A H 0.258733 0.364787 0.967950 0.069 Uiso 1 1 calc R U . . .
H13B H 0.268454 0.449131 1.001166 0.069 Uiso 1 1 calc R U . . .
H13C H 0.367782 0.376870 1.022863 0.069 Uiso 1 1 calc R U . . .
C14 C 0.5413(6) 0.6302(4) 0.8090(4) 0.0353(13) Uani 1 1 d . . . . .
H14A H 0.623372 0.637933 0.777685 0.053 Uiso 1 1 calc R U . . .
H14B H 0.541714 0.653458 0.858734 0.053 Uiso 1 1 calc R U . . .
H14C H 0.474467 0.656888 0.778620 0.053 Uiso 1 1 calc R U . . .
C15 C 0.9880(5) 0.4079(3) 0.7186(4) 0.0268(11) Uani 1 1 d . . . . .
H15 H 1.018710 0.446149 0.671082 0.032 Uiso 1 1 calc R U . . .
C16 C 1.1041(6) 0.3764(4) 0.7605(4) 0.0332(13) Uani 1 1 d . . . . .
H16A H 1.146534 0.422246 0.776613 0.040 Uiso 1 1 calc R U . . .
H16B H 1.077165 0.339731 0.809121 0.040 Uiso 1 1 calc R U . . .
C17 C 1.1966(6) 0.3315(4) 0.7061(5) 0.0368(14) Uani 1 1 d . . . . .
H17A H 1.267708 0.308543 0.735910 0.044 Uiso 1 1 calc R U . . .
H17B H 1.231495 0.370144 0.661021 0.044 Uiso 1 1 calc R U . . .
C18 C 1.1345(6) 0.2639(4) 0.6741(4) 0.0347(13) Uani 1 1 d . . . . .
H18A H 1.195893 0.239366 0.635762 0.042 Uiso 1 1 calc R U . . .
H18B H 1.109475 0.221479 0.718345 0.042 Uiso 1 1 calc R U . . .
C19 C 1.0184(6) 0.2958(4) 0.6331(4) 0.0359(13) Uani 1 1 d . . . . .
H19A H 1.044906 0.333680 0.585288 0.043 Uiso 1 1 calc R U . . .
H19B H 0.976774 0.250377 0.615752 0.043 Uiso 1 1 calc R U . . .
C20 C 0.9253(6) 0.3385(4) 0.6875(3) 0.0291(11) Uani 1 1 d . . . . .
H20A H 0.892720 0.299563 0.733012 0.035 Uiso 1 1 calc R U . . .
H20B H 0.852841 0.360417 0.658409 0.035 Uiso 1 1 calc R U . . .
C21 C 0.9636(5) 0.5465(3) 0.8076(3) 0.0250(10) Uani 1 1 d . . . . .
H21 H 1.035070 0.558234 0.765358 0.030 Uiso 1 1 calc R U . . .
C22 C 1.0209(6) 0.5188(4) 0.8866(4) 0.0307(12) Uani 1 1 d . . . . .
H22A H 0.952139 0.508931 0.930067 0.037 Uiso 1 1 calc R U . . .
H22B H 1.070313 0.467689 0.882629 0.037 Uiso 1 1 calc R U . . .
C23 C 1.1069(6) 0.5833(4) 0.9055(4) 0.0344(13) Uani 1 1 d . . . . .
H23A H 1.142829 0.564892 0.956314 0.041 Uiso 1 1 calc R U . . .
H23B H 1.177838 0.591396 0.863171 0.041 Uiso 1 1 calc R U . . .
C24 C 1.0342(7) 0.6617(4) 0.9115(5) 0.0416(16) Uani 1 1 d . . . . .
H24A H 1.091997 0.703092 0.921413 0.050 Uiso 1 1 calc R U . . .
H24B H 0.968100 0.654658 0.956880 0.050 Uiso 1 1 calc R U . . .
C25 C 0.9725(7) 0.6902(4) 0.8354(5) 0.0435(16) Uani 1 1 d . . . . .
H25A H 1.038974 0.702664 0.790960 0.052 Uiso 1 1 calc R U . . .
H25B H 0.921439 0.740291 0.842015 0.052 Uiso 1 1 calc R U . . .
C26 C 0.8869(6) 0.6253(4) 0.8152(4) 0.0310(12) Uani 1 1 d . . . . .
H26A H 0.816333 0.615831 0.857542 0.037 Uiso 1 1 calc R U . . .
H26B H 0.850611 0.644260 0.764620 0.037 Uiso 1 1 calc R U . . .
C27 C 0.3072(5) 0.9270(3) 0.7320(3) 0.0258(10) Uani 1 1 d . . . . .
C28 C 0.3823(6) 0.8742(4) 0.6894(4) 0.0342(13) Uani 1 1 d . . . . .
H28 H 0.471419 0.879146 0.683403 0.041 Uiso 1 1 calc R U . . .
C29 C 0.3294(7) 0.8145(4) 0.6556(4) 0.0375(14) Uani 1 1 d . . . . .
H29 H 0.381999 0.779187 0.626220 0.045 Uiso 1 1 calc R U . . .
C30 C 0.2008(6) 0.8065(4) 0.6648(4) 0.0374(14) Uani 1 1 d . . . . .
H30 H 0.163051 0.765029 0.643228 0.045 Uiso 1 1 calc R U . . .
C31 C 0.1278(6) 0.8601(4) 0.7062(4) 0.0348(13) Uani 1 1 d . . . . .
H31 H 0.038513 0.855690 0.711842 0.042 Uiso 1 1 calc R U . . .
C32 C 0.0867(5) 0.9742(3) 0.7757(3) 0.0248(10) Uani 1 1 d . . . . .
C33 C 0.0414(5) 0.9547(3) 0.8558(3) 0.0262(10) Uani 1 1 d . . . . .
C34 C -0.0500(6) 1.0081(4) 0.8860(3) 0.0293(11) Uani 1 1 d . . . . .
H34 H -0.081662 0.997779 0.940393 0.035 Uiso 1 1 calc R U . . .
C35 C -0.0965(6) 1.0752(4) 0.8406(4) 0.0336(13) Uani 1 1 d . . . . .
C36 C -0.0551(6) 1.0877(4) 0.7607(4) 0.0314(12) Uani 1 1 d . . . . .
H36 H -0.090650 1.131900 0.728465 0.038 Uiso 1 1 calc R U . . .
C37 C 0.0369(5) 1.0381(4) 0.7256(3) 0.0277(11) Uani 1 1 d . . . . .
C38 C 0.0827(6) 0.8808(4) 0.9070(4) 0.0335(12) Uani 1 1 d . . . . .
H38A H 0.136384 0.896086 0.945648 0.050 Uiso 1 1 calc R U . . .
H38B H 0.130644 0.844166 0.873837 0.050 Uiso 1 1 calc R U . . .
H38C H 0.008350 0.853790 0.935240 0.050 Uiso 1 1 calc R U . . .
C39 C -0.1910(7) 1.1337(5) 0.8765(5) 0.0460(17) Uani 1 1 d . . . . .
H39A H -0.255457 1.103652 0.912179 0.069 Uiso 1 1 calc R U . . .
H39B H -0.231325 1.167373 0.834037 0.069 Uiso 1 1 calc R U . . .
H39C H -0.147315 1.168088 0.906508 0.069 Uiso 1 1 calc R U . . .
C40 C 0.0738(6) 1.0517(4) 0.6365(4) 0.0353(13) Uani 1 1 d . . . . .
H40A H 0.164452 1.039609 0.625735 0.053 Uiso 1 1 calc R U . . .
H40B H 0.055025 1.108057 0.616204 0.053 Uiso 1 1 calc R U . . .
H40C H 0.025780 1.016226 0.610272 0.053 Uiso 1 1 calc R U . . .
C41 C 0.4905(5) 0.9516(4) 0.8480(4) 0.0304(12) Uani 1 1 d . . . . .
H41 H 0.537887 0.994651 0.866528 0.036 Uiso 1 1 calc R U . . .
C42 C 0.5920(8) 0.8934(6) 0.8159(4) 0.055(2) Uani 1 1 d . . . . .
H42A H 0.641298 0.920841 0.768425 0.066 Uiso 1 1 calc R U . . .
H42B H 0.551708 0.846539 0.800220 0.066 Uiso 1 1 calc R U . . .
C43 C 0.6802(7) 0.8646(6) 0.8808(5) 0.057(2) Uani 1 1 d . . . . .
H43A H 0.746028 0.826824 0.860340 0.068 Uiso 1 1 calc R U . . .
H43B H 0.722739 0.911443 0.894729 0.068 Uiso 1 1 calc R U . . .
C44 C 0.6066(6) 0.8230(4) 0.9543(4) 0.0396(15) Uani 1 1 d . . . . .
H44A H 0.568057 0.774327 0.941131 0.047 Uiso 1 1 calc R U . . .
H44B H 0.664662 0.805734 0.995530 0.047 Uiso 1 1 calc R U . . .
C45 C 0.5043(7) 0.8793(5) 0.9858(4) 0.0426(16) Uani 1 1 d . . . . .
H45A H 0.543741 0.925401 1.003514 0.051 Uiso 1 1 calc R U . . .
H45B H 0.454863 0.850407 1.032501 0.051 Uiso 1 1 calc R U . . .
C46 C 0.4149(6) 0.9111(4) 0.9225(4) 0.0355(13) Uani 1 1 d . . . . .
H46A H 0.368266 0.865791 0.908771 0.043 Uiso 1 1 calc R U . . .
H46B H 0.352453 0.950384 0.943832 0.043 Uiso 1 1 calc R U . . .
C47 C 0.4949(5) 1.0471(4) 0.6899(4) 0.0278(11) Uani 1 1 d . . . . .
H47 H 0.553297 1.002443 0.673504 0.033 Uiso 1 1 calc R U . . .
C48 C 0.4257(6) 1.0828(4) 0.6184(4) 0.0356(13) Uani 1 1 d . . . . .
H48A H 0.364931 1.125808 0.633960 0.043 Uiso 1 1 calc R U . . .
H48B H 0.377498 1.040210 0.600924 0.043 Uiso 1 1 calc R U . . .
C49 C 0.5193(7) 1.1177(5) 0.5495(4) 0.0468(17) Uani 1 1 d . . . . .
H49A H 0.575522 1.073804 0.530858 0.056 Uiso 1 1 calc R U . . .
H49B H 0.472321 1.142260 0.504671 0.056 Uiso 1 1 calc R U . . .
C50 C 0.5980(8) 1.1808(5) 0.5751(5) 0.0505(19) Uani 1 1 d . . . . .
H50A H 0.542484 1.227268 0.588081 0.061 Uiso 1 1 calc R U . . .
H50B H 0.660759 1.200206 0.530547 0.061 Uiso 1 1 calc R U . . .
C51 C 0.6670(7) 1.1479(5) 0.6473(5) 0.0454(17) Uani 1 1 d . . . . .
H51A H 0.712288 1.192004 0.664378 0.054 Uiso 1 1 calc R U . . .
H51B H 0.730517 1.105964 0.632503 0.054 Uiso 1 1 calc R U . . .
C52 C 0.5752(7) 1.1118(4) 0.7161(4) 0.0377(14) Uani 1 1 d . . . . .
H52A H 0.518633 1.155180 0.735493 0.045 Uiso 1 1 calc R U . . .
H52B H 0.623208 1.087162 0.760358 0.045 Uiso 1 1 calc R U . . .
Au1 Au 0.77249(2) 0.38876(2) 0.88227(2) 0.02403(6) Uani 1 1 d . . . . .
Au2 Au 0.26326(2) 1.09571(2) 0.83377(2) 0.02684(6) Uani 1 1 d . . . . .
Cl1 Cl 0.67977(15) 0.30746(9) 0.98879(9) 0.0330(3) Uani 1 1 d . . . . .
Cl2 Cl 0.14921(17) 1.18779(10) 0.90168(11) 0.0407(4) Uani 1 1 d . . . . .
N1 N 0.6472(4) 0.5155(3) 0.7060(3) 0.0258(9) Uani 1 1 d . . . . .
N2 N 0.1787(4) 0.9188(3) 0.7391(3) 0.0240(9) Uani 1 1 d . . . . .
P1 P 0.87340(13) 0.46476(9) 0.78012(9) 0.0240(3) Uani 1 1 d . . . . .
P2 P 0.38685(13) 1.00561(9) 0.77510(9) 0.0252(3) Uani 1 1 d . . . . .
Sb1 Sb 0.24055(4) 0.59517(3) 0.55145(2) 0.03205(9) Uani 1 1 d . . . . .
Sb2 Sb 0.80322(4) 0.83473(3) 0.60303(3) 0.04111(11) Uani 1 1 d . . . . .
F1A F 0.3630(8) 0.6563(5) 0.5843(6) 0.0275(19) Uiso 0.5 1 d . . P A 1
F2A F 0.1294(14) 0.6773(9) 0.5385(9) 0.082(4) Uiso 0.5 1 d . . P A 1
F3A F 0.3304(12) 0.5967(8) 0.4501(8) 0.056(3) Uiso 0.5 1 d . . P A 1
F4A F 0.3558(9) 0.5008(6) 0.5693(6) 0.044(2) Uiso 0.5 1 d . . P A 1
F5A F 0.1484(9) 0.6075(6) 0.6497(6) 0.044(2) Uiso 0.5 1 d . . P A 1
F6A F 0.1021(8) 0.5467(6) 0.5199(6) 0.042(2) Uiso 0.5 1 d . . P A 1
F7A F 0.9631(12) 0.8798(8) 0.5515(8) 0.057(3) Uiso 0.5 1 d . . P B 1
F8A F 0.8318(9) 0.8964(7) 0.6842(6) 0.051(2) Uiso 0.5 1 d . . P B 1
F9A F 0.6818(8) 0.9175(5) 0.5918(5) 0.0395(18) Uiso 0.5 1 d . . P B 1
F10A F 0.7896(12) 0.7966(8) 0.5067(8) 0.049(3) Uiso 0.5 1 d . . P B 1
F11A F 0.9005(12) 0.7533(8) 0.6461(8) 0.056(3) Uiso 0.5 1 d . . P B 1
F12A F 0.6536(12) 0.8025(8) 0.6450(8) 0.066(3) Uiso 0.5 1 d . . P B 1
F1B F 0.3797(9) 0.6567(6) 0.5645(6) 0.034(2) Uiso 0.5 1 d . . P A 2
F2B F 0.1607(8) 0.6997(5) 0.5147(5) 0.0352(17) Uiso 0.5 1 d . . P A 2
F3B F 0.2947(11) 0.5977(7) 0.4442(7) 0.043(3) Uiso 0.5 1 d . . P A 2
F4B F 0.3125(9) 0.5034(5) 0.5892(6) 0.0399(19) Uiso 0.5 1 d . . P A 2
F5B F 0.1930(12) 0.5799(8) 0.6615(8) 0.069(3) Uiso 0.5 1 d . . P A 2
F6B F 0.1173(9) 0.5185(6) 0.5424(6) 0.050(2) Uiso 0.5 1 d . . P A 2
F7B F 0.9291(12) 0.8931(7) 0.5540(8) 0.051(3) Uiso 0.5 1 d . . P B 2
F8B F 0.8325(8) 0.8614(6) 0.7044(5) 0.0396(18) Uiso 0.5 1 d . . P B 2
F9B F 0.7221(12) 0.9317(8) 0.5558(8) 0.075(3) Uiso 0.5 1 d . . P B 2
F10B F 0.7611(11) 0.7877(7) 0.5157(7) 0.045(3) Uiso 0.5 1 d . . P B 2
F11B F 0.9060(11) 0.7386(7) 0.6266(7) 0.049(3) Uiso 0.5 1 d . . P B 2
F12B F 0.6654(9) 0.7705(6) 0.6635(6) 0.042(2) Uiso 0.5 1 d . . P B 2

loop_
_atom_site_aniso_label
_atom_site_aniso_U_11
_atom_site_aniso_U_22
_atom_site_aniso_U_33
_atom_site_aniso_U_23
_atom_site_aniso_U_13
_atom_site_aniso_U_12
C1 0.023(2) 0.026(2) 0.020(2) 0.0003(18) -0.0009(18) 0.0030(18)
C2 0.030(3) 0.033(3) 0.024(3) 0.003(2) 0.000(2) 0.002(2)
C3 0.038(3) 0.041(3) 0.023(3) 0.006(2) 0.000(2) 0.008(3)
C4 0.041(3) 0.048(4) 0.021(3) 0.000(2) -0.009(2) 0.012(3)
C5 0.032(3) 0.050(4) 0.028(3) -0.003(3) -0.008(2) 0.008(3)
C6 0.022(2) 0.035(3) 0.020(2) -0.003(2) -0.0024(19) 0.0036(19)
C7 0.025(3) 0.041(3) 0.027(3) -0.005(2) -0.003(2) 0.000(2)
C8 0.025(3) 0.037(3) 0.032(3) 0.005(2) -0.006(2) -0.001(2)
C9 0.020(2) 0.045(3) 0.027(3) 0.004(2) -0.001(2) 0.006(2)
C10 0.026(3) 0.041(3) 0.026(3) -0.001(2) -0.003(2) 0.009(2)
C11 0.021(2) 0.033(3) 0.030(3) -0.001(2) -0.006(2) 0.008(2)
C12 0.040(4) 0.050(4) 0.043(4) -0.018(3) 0.005(3) -0.007(3)
C13 0.043(4) 0.050(4) 0.037(4) 0.008(3) 0.012(3) 0.006(3)
C14 0.033(3) 0.030(3) 0.042(4) -0.004(2) -0.003(3) 0.007(2)
C15 0.027(3) 0.023(2) 0.029(3) 0.001(2) -0.001(2) 0.0035(19)
C16 0.028(3) 0.030(3) 0.044(4) -0.008(2) -0.014(2) 0.003(2)
C17 0.025(3) 0.034(3) 0.052(4) -0.008(3) -0.004(3) 0.004(2)
C18 0.035(3) 0.036(3) 0.034(3) -0.008(2) -0.005(2) 0.008(2)
C19 0.037(3) 0.043(3) 0.028(3) -0.006(3) -0.006(2) 0.005(3)
C20 0.030(3) 0.038(3) 0.019(3) -0.001(2) -0.005(2) 0.003(2)
C21 0.022(2) 0.024(2) 0.028(3) 0.0021(19) -0.0046(19) -0.0011(18)
C22 0.039(3) 0.029(3) 0.026(3) 0.001(2) -0.013(2) -0.001(2)
C23 0.031(3) 0.034(3) 0.039(3) 0.001(2) -0.013(2) -0.006(2)
C24 0.041(3) 0.034(3) 0.053(4) -0.006(3) -0.024(3) 0.002(3)
C25 0.046(4) 0.029(3) 0.057(5) 0.000(3) -0.020(3) 0.001(3)
C26 0.033(3) 0.029(3) 0.031(3) -0.005(2) -0.008(2) 0.005(2)
C27 0.027(2) 0.026(2) 0.023(3) -0.0027(19) -0.002(2) 0.0011(19)
C28 0.030(3) 0.035(3) 0.037(3) -0.008(2) 0.001(2) 0.003(2)
C29 0.046(4) 0.029(3) 0.039(4) -0.013(3) 0.002(3) 0.000(2)
C30 0.040(3) 0.032(3) 0.043(4) -0.015(3) -0.003(3) -0.006(2)
C31 0.034(3) 0.034(3) 0.038(3) -0.005(3) -0.006(3) -0.007(2)
C32 0.022(2) 0.025(2) 0.028(3) -0.005(2) -0.0030(19) 0.0016(18)
C33 0.025(2) 0.032(3) 0.022(3) -0.004(2) -0.0028(19) -0.004(2)
C34 0.031(3) 0.037(3) 0.021(3) -0.006(2) -0.004(2) -0.002(2)
C35 0.024(3) 0.042(3) 0.036(3) -0.010(3) -0.006(2) 0.002(2)
C36 0.028(3) 0.032(3) 0.036(3) -0.005(2) -0.010(2) 0.005(2)
C37 0.025(2) 0.034(3) 0.024(3) -0.002(2) -0.007(2) 0.001(2)
C38 0.039(3) 0.030(3) 0.031(3) 0.001(2) -0.007(2) -0.001(2)
C39 0.041(4) 0.056(4) 0.044(4) -0.019(3) -0.008(3) 0.020(3)
C40 0.038(3) 0.041(3) 0.026(3) 0.002(2) -0.005(2) 0.004(3)
C41 0.026(3) 0.033(3) 0.031(3) 0.003(2) -0.009(2) 0.002(2)
C42 0.047(4) 0.083(6) 0.029(4) 0.002(4) -0.004(3) 0.035(4)
C43 0.036(4) 0.087(6) 0.043(4) 0.005(4) -0.009(3) 0.025(4)
C44 0.037(3) 0.039(3) 0.043(4) 0.000(3) -0.018(3) 0.006(3)
C45 0.046(4) 0.045(4) 0.035(4) 0.002(3) -0.010(3) 0.013(3)
C46 0.032(3) 0.038(3) 0.034(3) 0.002(3) -0.005(2) 0.006(2)
C47 0.023(2) 0.031(3) 0.030(3) -0.001(2) -0.007(2) -0.0002(19)
C48 0.032(3) 0.044(3) 0.030(3) 0.004(3) -0.013(2) -0.001(2)
C49 0.045(4) 0.061(5) 0.033(4) 0.008(3) -0.012(3) -0.006(3)
C50 0.051(4) 0.052(4) 0.044(4) 0.018(3) -0.011(3) -0.013(3)
C51 0.039(4) 0.045(4) 0.052(4) 0.006(3) -0.011(3) -0.017(3)
C52 0.042(3) 0.036(3) 0.035(3) 0.002(3) -0.013(3) -0.009(3)
Au1 0.02470(10) 0.02513(10) 0.02145(10) 0.00101(7) -0.00338(7) -0.00123(7)
Au2 0.02841(11) 0.02683(10) 0.02694(11) -0.00479(8) -0.01048(8) 0.00281(7)
Cl1 0.0369(7) 0.0331(7) 0.0272(7) 0.0032(5) -0.0008(5) -0.0071(5)
Cl2 0.0455(9) 0.0422(8) 0.0381(9) -0.0162(7) -0.0142(7) 0.0138(7)
N1 0.027(2) 0.030(2) 0.019(2) 0.0002(17) -0.0041(17) 0.0036(17)
N2 0.027(2) 0.023(2) 0.022(2) -0.0028(16) -0.0023(17) -0.0002(16)
P1 0.0231(6) 0.0266(6) 0.0214(6) 0.0015(5) -0.0040(5) 0.0009(5)
P2 0.0238(6) 0.0261(6) 0.0263(7) -0.0023(5) -0.0070(5) 0.0013(5)
Sb1 0.02807(18) 0.0462(2) 0.02360(19) -0.00995(16) -0.00097(14) -0.00736(16)
Sb2 0.0341(2) 0.0535(3) 0.0392(3) -0.0173(2) -0.01216(18) 0.01344(19)

loop_
_atom_type_symbol
_atom_type_description
_atom_type_scat_dispersion_real
_atom_type_scat_dispersion_imag
_atom_type_scat_source
C C 0.0033 0.0016 'International Tables Vol C Tables 4.2.6.8 and 6.1.1.4'
H H 0.0000 0.0000 'International Tables Vol C Tables 4.2.6.8 and 6.1.1.4'
Au Au -2.0133 8.8022 'International Tables Vol C Tables 4.2.6.8 and 6.1.1.4'
Cl Cl 0.1484 0.1585 'International Tables Vol C Tables 4.2.6.8 and 6.1.1.4'
F F 0.0171 0.0103 'International Tables Vol C Tables 4.2.6.8 and 6.1.1.4'
N N 0.0061 0.0033 'International Tables Vol C Tables 4.2.6.8 and 6.1.1.4'
P P 0.1023 0.0942 'International Tables Vol C Tables 4.2.6.8 and 6.1.1.4'
Sb Sb -0.5866 1.5461 'International Tables Vol C Tables 4.2.6.8 and 6.1.1.4'

loop_
_geom_angle_atom_site_label_1
_geom_angle_atom_site_label_2
_geom_angle_atom_site_label_3
_geom_angle
N1 C1 C2 117.5(5)
N1 C1 P1 125.3(4)
C2 C1 P1 117.2(4)
C1 C2 C3 121.5(6)
C4 C3 C2 119.2(6)
C3 C4 C5 118.9(6)
N1 C5 C4 122.1(6)
C11 C6 C7 123.4(5)
C11 C6 N1 117.0(5)
C7 C6 N1 119.1(5)
C6 C7 C8 116.8(6)
C6 C7 C12 123.7(5)
C8 C7 C12 119.5(6)
C9 C8 C7 121.6(6)
C8 C9 C10 119.4(5)
C8 C9 C13 119.7(6)
C10 C9 C13 120.9(6)
C9 C10 C11 122.1(6)
C6 C11 C10 116.3(6)
C6 C11 C14 123.2(5)
C10 C11 C14 120.3(6)
C16 C15 C20 110.6(5)
C16 C15 P1 113.2(4)
C20 C15 P1 111.6(4)
C17 C16 C15 110.8(5)
C16 C17 C18 112.3(5)
C19 C18 C17 110.8(5)
C20 C19 C18 111.6(5)
C19 C20 C15 110.9(5)
C26 C21 C22 108.8(5)
C26 C21 P1 114.4(4)
C22 C21 P1 110.1(4)
C23 C22 C21 110.3(5)
C24 C23 C22 110.6(5)
C23 C24 C25 111.1(6)
C24 C25 C26 111.1(6)
C21 C26 C25 110.0(5)
N2 C27 C28 118.1(5)
N2 C27 P2 123.8(4)
C28 C27 P2 118.1(5)
C29 C28 C27 121.2(6)
C30 C29 C28 119.6(6)
C29 C30 C31 118.3(6)
N2 C31 C30 122.3(6)
C37 C32 C33 123.4(5)
C37 C32 N2 117.4(5)
C33 C32 N2 118.7(5)
C34 C33 C32 115.8(5)
C34 C33 C38 120.4(5)
C32 C33 C38 123.8(5)
C35 C34 C33 123.1(6)
C36 C35 C34 118.3(6)
C36 C35 C39 120.3(6)
C34 C35 C39 121.4(6)
C35 C36 C37 122.6(6)
C36 C37 C32 116.5(5)
C36 C37 C40 120.5(5)
C32 C37 C40 122.9(5)
C46 C41 C42 110.8(6)
C46 C41 P2 112.3(4)
C42 C41 P2 116.6(5)
C41 C42 C43 109.1(6)
C44 C43 C42 110.8(7)
C45 C44 C43 110.3(6)
C44 C45 C46 111.7(6)
C41 C46 C45 110.1(5)
C48 C47 C52 110.3(5)
C48 C47 P2 112.8(4)
C52 C47 P2 109.1(4)
C47 C48 C49 110.9(5)
C50 C49 C48 110.8(6)
C49 C50 C51 112.1(6)
C50 C51 C52 111.3(6)
C51 C52 C47 111.0(6)
P1 Au1 Cl1 176.75(5)
P2 Au2 Cl2 175.03(6)
C5 N1 C1 120.7(5)
C5 N1 C6 115.1(5)
C1 N1 C6 123.7(5)
C31 N2 C27 120.4(5)
C31 N2 C32 114.9(5)
C27 N2 C32 124.5(5)
C15 P1 C21 105.1(3)
C15 P1 C1 100.4(3)
C21 P1 C1 103.7(2)
C15 P1 Au1 113.91(18)
C21 P1 Au1 114.79(19)
C1 P1 Au1 117.19(17)
C47 P2 C41 105.4(3)
C47 P2 C27 101.7(3)
C41 P2 C27 106.9(3)
C47 P2 Au2 115.5(2)
C41 P2 Au2 109.2(2)
C27 P2 Au2 117.14(18)
F4B Sb1 F3B 100.1(5)
F2A Sb1 F1A 94.4(5)
F2A Sb1 F6A 77.5(6)
F1A Sb1 F6A 171.8(4)
F4B Sb1 F5B 73.3(5)
F3B Sb1 F5B 173.3(5)
F2A Sb1 F5A 70.6(6)
F1A Sb1 F5A 86.0(4)
F6A Sb1 F5A 89.9(4)
F2A Sb1 F3A 103.5(6)
F1A Sb1 F3A 91.0(5)
F6A Sb1 F3A 92.3(5)
F5A Sb1 F3A 173.0(5)
F4B Sb1 F1B 93.7(4)
F3B Sb1 F1B 89.9(5)
F5B Sb1 F1B 91.8(5)
F4B Sb1 F6B 77.3(4)
F3B Sb1 F6B 90.3(5)
F5B Sb1 F6B 87.0(5)
F1B Sb1 F6B 170.9(4)
F4B Sb1 F2B 177.0(4)
F3B Sb1 F2B 82.5(4)
F5B Sb1 F2B 104.1(5)
F1B Sb1 F2B 84.8(4)
F6B Sb1 F2B 104.2(4)
F2A Sb1 F4A 176.8(5)
F1A Sb1 F4A 87.6(4)
F6A Sb1 F4A 100.4(4)
F5A Sb1 F4A 107.2(4)
F3A Sb1 F4A 78.9(5)
F12A Sb2 F11A 99.8(6)
F12A Sb2 F9A 68.7(5)
F11A Sb2 F9A 161.8(5)
F12A Sb2 F10A 94.1(6)
F11A Sb2 F10A 98.0(6)
F9A Sb2 F10A 96.9(5)
F7B Sb2 F10B 98.1(6)
F12A Sb2 F8A 95.9(5)
F11A Sb2 F8A 90.4(5)
F9A Sb2 F8A 77.4(4)
F10A Sb2 F8A 165.7(5)
F7B Sb2 F8B 92.8(5)
F10B Sb2 F8B 167.5(5)
F7B Sb2 F9B 75.6(6)
F10B Sb2 F9B 86.2(5)
F8B Sb2 F9B 102.5(5)
F7B Sb2 F11B 95.1(5)
F10B Sb2 F11B 85.9(5)
F8B Sb2 F11B 87.1(5)
F9B Sb2 F11B 166.8(5)
F12A Sb2 F7A 174.8(6)
F11A Sb2 F7A 85.4(6)
F9A Sb2 F7A 106.2(5)
F10A Sb2 F7A 85.3(5)
F8A Sb2 F7A 83.8(5)
F7B Sb2 F12B 176.8(5)
F10B Sb2 F12B 85.0(5)
F8B Sb2 F12B 84.0(4)
F9B Sb2 F12B 105.4(5)
F11B Sb2 F12B 84.4(4)

loop_
_geom_bond_atom_site_label_1
_geom_bond_atom_site_label_2
_geom_bond_distance
C1 N1 1.370(7)
C1 C2 1.389(7)
C1 P1 1.858(6)
C2 C3 1.395(9)
C3 C4 1.366(9)
C4 C5 1.369(9)
C5 N1 1.359(8)
C6 C11 1.394(8)
C6 C7 1.401(9)
C6 N1 1.472(7)
C7 C8 1.403(8)
C7 C12 1.496(9)
C8 C9 1.377(9)
C9 C10 1.384(9)
C9 C13 1.503(8)
C10 C11 1.402(8)
C11 C14 1.498(8)
C15 C16 1.529(8)
C15 C20 1.544(8)
C15 P1 1.840(6)
C16 C17 1.524(9)
C17 C18 1.525(9)
C18 C19 1.523(9)
C19 C20 1.507(8)
C21 C26 1.531(8)
C21 C22 1.542(8)
C21 P1 1.844(6)
C22 C23 1.533(8)
C23 C24 1.502(9)
C24 C25 1.525(10)
C25 C26 1.544(9)
C27 N2 1.372(7)
C27 C28 1.389(8)
C27 P2 1.865(6)
C28 C29 1.385(9)
C29 C30 1.373(9)
C30 C31 1.377(9)
C31 N2 1.354(8)
C32 C37 1.399(8)
C32 C33 1.404(8)
C32 N2 1.465(7)
C33 C34 1.396(8)
C33 C38 1.493(8)
C34 C35 1.381(9)
C35 C36 1.380(9)
C35 C39 1.511(9)
C36 C37 1.394(8)
C37 C40 1.519(8)
C41 C46 1.528(9)
C41 C42 1.528(9)
C41 P2 1.865(6)
C42 C43 1.540(10)
C43 C44 1.512(11)
C44 C45 1.510(10)
C45 C46 1.540(9)
C47 C48 1.530(8)
C47 C52 1.547(8)
C47 P2 1.839(6)
C48 C49 1.532(9)
C49 C50 1.512(11)
C50 C51 1.526(11)
C51 C52 1.526(9)
Au1 P1 2.2283(14)
Au1 Cl1 2.2871(14)
Au2 P2 2.2245(15)
Au2 Cl2 2.2799(16)
Sb1 F4B 1.758(9)
Sb1 F2A 1.778(15)
Sb1 F3B 1.856(11)
Sb1 F1A 1.866(9)
Sb1 F6A 1.873(9)
Sb1 F5B 1.881(13)
Sb1 F5A 1.884(9)
Sb1 F3A 1.886(13)
Sb1 F1B 1.891(9)
Sb1 F6B 1.909(10)
Sb1 F2B 1.964(8)
Sb1 F4A 1.965(10)
Sb2 F12A 1.755(12)
Sb2 F7B 1.768(12)
Sb2 F11A 1.798(13)
Sb2 F9A 1.854(8)
Sb2 F10A 1.862(13)
Sb2 F10B 1.876(12)
Sb2 F8A 1.890(10)
Sb2 F8B 1.901(9)
Sb2 F9B 1.923(13)
Sb2 F11B 1.924(12)
Sb2 F7A 1.967(13)
Sb2 F12B 1.978(9)
